data_7011158
loop_
_publ_author_name
'Hiroko Kato'
'Hidetake Seino'
'Yasushi Mizobe'
'Masanobu Hidai'

_publ_section_title
;
 Syntheses and reactivities of hydrosulfido- or sulfido-bridged
 heterobimetallic complexes containing Group 6 and Group 9 metals
;
_journal_issue 7
_journal_name_full 'J. Chem. Soc., Dalton Trans.'
_journal_page_first 1494
_journal_page_last 1499
_journal_paper_doi 10.1039/b108227m
_journal_year 2002
_chemical_formula_sum 'C47.5 H45 F6 Mo O0.5 P3 Rh S2'
_chemical_formula_weight 1093.76
_space_group_IT_number 14
_symmetry_cell_setting monoclinic
_symmetry_Int_Tables_number 14
_symmetry_space_group_name_Hall '-P 2ybc'
_symmetry_space_group_name_H-M 'P 1 21/c 1'
_audit_creation_date 'Mon Feb 21 18:12:06 2000'
_audit_creation_method 'from TEXRAY.INF file'
_cell_angle_alpha 90
_cell_angle_beta 90.136(9)
_cell_angle_gamma 90
_cell_formula_units_Z 4
_cell_length_a 12.334(2)
_cell_length_b 12.920(3)
_cell_length_c 28.980(2)
_cell_measurement_reflns_used 25
_cell_measurement_temperature 296.2
_cell_measurement_theta_max 13.6
_cell_measurement_theta_min 12.3
_cell_volume 4618.1(13)
_computing_cell_refinement 'Rigaku/AFC Diffractometer Control'
_computing_data_collection 'Rigaku/AFC Diffractometer Control'
_computing_data_reduction teXsan
_computing_publication_material teXsan
_computing_structure_refinement teXsan
_computing_structure_solution 'DIRDIF92 (PATTY)'
_diffrn_ambient_temperature 296.2
_diffrn_measurement_device_type 'Rigaku AFC7R'
_diffrn_measurement_method \w
_diffrn_orient_matrix_UB_11 0.01540
_diffrn_orient_matrix_UB_12 0.00026
_diffrn_orient_matrix_UB_13 -0.03386
_diffrn_orient_matrix_UB_21 -0.07858
_diffrn_orient_matrix_UB_22 0.01243
_diffrn_orient_matrix_UB_23 -0.00653
_diffrn_orient_matrix_UB_31 0.01274
_diffrn_orient_matrix_UB_32 0.07639
_diffrn_orient_matrix_UB_33 0.00118
_diffrn_radiation_detector 'scintillation counter'
_diffrn_radiation_monochromator graphite
_diffrn_radiation_source 'Rigaku rotating anode'
_diffrn_radiation_type 'Mo K\a'
_diffrn_radiation_wavelength 0.7107
_diffrn_reflns_av_R_equivalents 0.069
_diffrn_reflns_av_sigmaI/netI 0.218
_diffrn_reflns_limit_h_max 16
_diffrn_reflns_limit_h_min 0
_diffrn_reflns_limit_k_max 16
_diffrn_reflns_limit_k_min 0
_diffrn_reflns_limit_l_max 37
_diffrn_reflns_limit_l_min -37
_diffrn_reflns_number 11064
_diffrn_reflns_reduction_process 'Lp corrections applied'
_diffrn_reflns_theta_max 27.50
_diffrn_reflns_theta_min 2.63
_diffrn_standards_decay_% -10.59
_diffrn_standards_interval_count 150
_diffrn_standards_number 3
_exptl_absorpt_coefficient_mu 0.881
_exptl_absorpt_correction_T_max 0.999
_exptl_absorpt_correction_T_min 0.893
_exptl_absorpt_correction_type psi-scan
_exptl_absorpt_process_details '(North, Phillips & Mathews, 1968)'
_exptl_crystal_colour brown
_exptl_crystal_density_diffrn 1.573
_exptl_crystal_density_method 'not measured'
_exptl_crystal_description plate
_exptl_crystal_F_000 2208.00
_exptl_crystal_size_max 0.300
_exptl_crystal_size_mid 0.300
_exptl_crystal_size_min 0.050
_refine_diff_density_max 0.48
_refine_diff_density_min -0.38
_refine_ls_extinction_method none
_refine_ls_goodness_of_fit_ref 1.211
_refine_ls_matrix_type full
_refine_ls_number_constraints 0
_refine_ls_number_parameters 609
_refine_ls_number_reflns 3523
_refine_ls_number_restraints 0
_refine_ls_R_factor_all 0.0472
_refine_ls_R_factor_gt 0.0472
_refine_ls_shift/su_max 0.8310
_refine_ls_shift/su_mean 0.0440
_refine_ls_structure_factor_coef F
_refine_ls_weighting_details 'w = 1/[\s^2^(Fo) + 0.00029|Fo|^2^]'
_refine_ls_weighting_scheme calc
_refine_ls_wR_factor_gt 0.0487
_refine_ls_wR_factor_ref 0.0487
_reflns_number_gt 3523
_reflns_number_total 10577
_reflns_threshold_expression >3.0sigma(I)
_cod_data_source_file b108227m.txt
_cod_data_source_block '[Cp2Mo(mu-SH)2Rh(PPh3)2][PF6]_(7)'
_cod_depositor_comments
;
The following automatic conversions were performed:
'_reflns_observed_expression' tag replaced with
'_reflns_threshold_expression' tag as specified in the replacement
file
'cod-tools/trunk/perl-scripts/inputs/replacement_tags.lst'.

'_atom_site_calc_flags'
tag replaced with '_atom_site_calc_flag' tag as specified in the
replacement file
'cod-tools/trunk/perl-scripts/inputs/replacement_tags.lst'.

'_atom_type_scat_imag'
tag replaced with '_atom_type_scat_dispersion_imag' tag as specified
in the replacement file
'cod-tools/trunk/perl-scripts/inputs/replacement_tags.lst'.

Automatic conversion script
Id: cif_correct_tags 3137 2015-03-23 15:08:43Z antanas 
;
_cod_original_cell_volume 4618(1)
_cod_original_sg_symbol_H-M 'P 21/c       '
_cod_original_formula_sum 'C47.50 H45 F6 Mo O0.50 P3 S2 Rh '
_cod_database_code 7011158

loop_
_symmetry_equiv_pos_as_xyz
x,y,z
-x,1/2+y,1/2-z
-x,-y,-z
x,1/2-y,1/2+z

loop_
_atom_site_label
_atom_site_type_symbol
_atom_site_fract_x
_atom_site_fract_y
_atom_site_fract_z
_atom_site_U_iso_or_equiv
_atom_site_adp_type
_atom_site_occupancy
_atom_site_calc_flag
_atom_site_refinement_flags
_atom_site_disorder_assembly
_atom_site_disorder_group
Rh Rh 0.07150(6) 0.18120(6) 0.12751(3) 0.0382(2) Uani 1.00 d . . .
Mo Mo 0.31871(7) 0.15674(8) 0.19742(3) 0.0541(3) Uani 1.00 d . . .
S(1) S 0.2596(2) 0.1642(3) 0.11454(10) 0.074(1) Uani 1.00 d . . .
S(2) S 0.1333(2) 0.0762(2) 0.1901(1) 0.0592(10) Uani 1.00 d . . .
P(1) P -0.1041(2) 0.1616(2) 0.14870(9) 0.0420(8) Uani 1.00 d . . .
P(2) P 0.0400(2) 0.2896(2) 0.06896(9) 0.0429(8) Uani 1.00 d . . .
P(3) P 0.5474(3) 0.1660(3) 0.3699(1) 0.073(1) Uani 1.00 d . . .
F(1) F 0.6668(6) 0.1666(9) 0.3829(3) 0.132(4) Uani 1.00 d . . .
F(2) F 0.4231(6) 0.1592(7) 0.3554(3) 0.135(4) Uani 1.00 d . . .
F(3a) F 0.568(2) 0.228(2) 0.3259(9) 0.14(1) Uani 0.70 d P . .
F(3b) F 0.573(3) 0.161(8) 0.317(2) 0.15(2) Uani 0.30 d P . .
F(4a) F 0.562(2) 0.060(2) 0.344(1) 0.122(8) Uani 0.70 d P . .
F(4b) F 0.558(6) 0.056(5) 0.374(2) 0.16(2) Uani 0.30 d P . .
F(5a) F 0.513(1) 0.106(2) 0.4150(7) 0.134(8) Uani 0.70 d P . .
F(5b) F 0.548(4) 0.182(4) 0.422(1) 0.13(2) Uani 0.30 d P . .
F(6a) F 0.515(2) 0.269(2) 0.3951(8) 0.145(8) Uani 0.70 d P . .
F(6b) F 0.581(7) 0.283(4) 0.363(3) 0.25(4) Uani 0.30 d P . .
O O 0.397(5) 0.019(5) -0.009(3) 0.29(3) Uani 0.50 d P . .
C(1) C 0.223(1) 0.305(1) 0.2126(7) 0.091(6) Uani 1.00 d . . .
C(2) C 0.253(3) 0.262(2) 0.2522(7) 0.146(10) Uani 1.00 d . . .
C(3) C 0.360(3) 0.271(2) 0.254(1) 0.22(2) Uani 1.00 d . . .
C(4) C 0.395(2) 0.314(2) 0.215(2) 0.22(2) Uani 1.00 d . . .
C(5) C 0.310(3) 0.335(1) 0.1892(6) 0.142(9) Uani 1.00 d . . .
C(6) C 0.380(2) 0.004(2) 0.1696(7) 0.124(8) Uani 1.00 d . . .
C(7) C 0.358(1) -0.014(1) 0.2151(9) 0.123(7) Uani 1.00 d . . .
C(8) C 0.422(2) 0.045(2) 0.2422(5) 0.105(7) Uani 1.00 d . . .
C(9) C 0.492(1) 0.097(1) 0.2128(8) 0.114(7) Uani 1.00 d . . .
C(10) C 0.466(1) 0.074(2) 0.1686(7) 0.116(8) Uani 1.00 d . . .
C(11) C -0.1208(7) 0.1793(9) 0.2111(3) 0.048(3) Uani 1.00 d . . .
C(12) C -0.1736(10) 0.1087(10) 0.2399(4) 0.072(4) Uani 1.00 d . . .
C(13) C -0.186(1) 0.131(1) 0.2857(5) 0.099(6) Uani 1.00 d . . .
C(14) C -0.145(1) 0.221(1) 0.3040(4) 0.100(6) Uani 1.00 d . . .
C(15) C -0.090(1) 0.2891(10) 0.2766(5) 0.077(5) Uani 1.00 d . . .
C(16) C -0.0765(9) 0.268(1) 0.2298(4) 0.070(4) Uani 1.00 d . . .
C(17) C -0.2194(7) 0.2384(8) 0.1272(3) 0.046(3) Uani 1.00 d . . .
C(18) C -0.2661(8) 0.3180(9) 0.1529(4) 0.062(4) Uani 1.00 d . . .
C(19) C -0.3543(10) 0.3736(9) 0.1356(4) 0.074(4) Uani 1.00 d . . .
C(20) C -0.3986(10) 0.351(1) 0.0948(5) 0.091(5) Uani 1.00 d . . .
C(21) C -0.3529(10) 0.272(1) 0.0678(4) 0.081(5) Uani 1.00 d . . .
C(22) C -0.2663(8) 0.2174(8) 0.0853(4) 0.060(4) Uani 1.00 d . . .
C(23) C -0.1548(8) 0.0310(8) 0.1365(3) 0.047(3) Uani 1.00 d . . .
C(24) C -0.2627(9) 0.0064(9) 0.1435(4) 0.070(4) Uani 1.00 d . . .
C(25) C -0.3022(9) -0.0912(10) 0.1323(4) 0.071(4) Uani 1.00 d . . .
C(26) C -0.2357(10) -0.1638(9) 0.1148(4) 0.068(4) Uani 1.00 d . . .
C(27) C -0.1275(10) -0.1411(9) 0.1091(4) 0.069(4) Uani 1.00 d . . .
C(28) C -0.0869(8) -0.0439(8) 0.1198(3) 0.048(3) Uani 1.00 d . . .
C(29) C 0.1628(8) 0.3409(8) 0.0416(3) 0.043(3) Uani 1.00 d . . .
C(30) C 0.2211(9) 0.2752(8) 0.0128(4) 0.055(4) Uani 1.00 d . . .
C(31) C 0.3191(10) 0.307(1) -0.0057(4) 0.070(4) Uani 1.00 d . . .
C(32) C 0.3611(10) 0.401(1) 0.0043(4) 0.084(5) Uani 1.00 d . . .
C(33) C 0.305(1) 0.467(1) 0.0323(5) 0.085(5) Uani 1.00 d . . .
C(34) C 0.2064(10) 0.4370(9) 0.0515(4) 0.062(4) Uani 1.00 d . . .
C(35) C -0.0306(8) 0.4057(7) 0.0895(3) 0.042(3) Uani 1.00 d . . .
C(36) C 0.0060(9) 0.4450(8) 0.1310(4) 0.059(4) Uani 1.00 d . . .
C(37) C -0.044(1) 0.5291(10) 0.1515(4) 0.080(5) Uani 1.00 d . . .
C(38) C -0.133(1) 0.5733(9) 0.1316(5) 0.083(5) Uani 1.00 d . . .
C(39) C -0.172(1) 0.5345(9) 0.0907(5) 0.079(5) Uani 1.00 d . . .
C(40) C -0.1209(9) 0.4532(8) 0.0694(3) 0.058(4) Uani 1.00 d . . .
C(41) C -0.0337(7) 0.2424(7) 0.0183(3) 0.039(3) Uani 1.00 d . . .
C(42) C -0.0587(8) 0.3066(8) -0.0191(3) 0.053(3) Uani 1.00 d . . .
C(43) C -0.1179(10) 0.270(1) -0.0559(4) 0.071(4) Uani 1.00 d . . .
C(44) C -0.1478(9) 0.168(1) -0.0575(4) 0.072(4) Uani 1.00 d . . .
C(45) C -0.1186(9) 0.1018(9) -0.0226(4) 0.068(4) Uani 1.00 d . . .
C(46) C -0.0616(8) 0.1396(8) 0.0155(3) 0.050(3) Uani 1.00 d . . .
C(47) C 0.5000 0.0000 0.0000 0.34(4) Uani 1.00 d S . .
C(48) C 0.519(5) 0.016(7) 0.044(1) 0.23(3) Uani 0.50 d P . .
C(49) C 0.585(6) 0.035(6) -0.027(3) 0.23(3) Uani 0.50 d P . .
H(1) H 0.1502 0.3118 0.2027 0.1077 Uiso 1.00 calc . . .
H(2) H 0.2072 0.2309 0.2748 0.1778 Uiso 1.00 calc . . .
H(3) H 0.4056 0.2502 0.2793 0.2708 Uiso 1.00 calc . . .
H(4) H 0.4675 0.3286 0.2058 0.2610 Uiso 1.00 calc . . .
H(5) H 0.3087 0.3661 0.1595 0.1658 Uiso 1.00 calc . . .
H(6) H 0.3441 -0.0267 0.1438 0.1477 Uiso 1.00 calc . . .
H(7) H 0.3047 -0.0604 0.2263 0.1463 Uiso 1.00 calc . . .
H(8) H 0.4207 0.0499 0.2749 0.1255 Uiso 1.00 calc . . .
H(9) H 0.5492 0.1418 0.2222 0.1356 Uiso 1.00 calc . . .
H(10) H 0.4992 0.1013 0.1417 0.1391 Uiso 1.00 calc . . .
H(11) H -0.2005 0.0454 0.2277 0.0856 Uiso 1.00 calc . . .
H(12) H -0.2235 0.0842 0.3051 0.1177 Uiso 1.00 calc . . .
H(13) H -0.1553 0.2363 0.3358 0.1191 Uiso 1.00 calc . . .
H(14) H -0.0601 0.3508 0.2894 0.0923 Uiso 1.00 calc . . .
H(15) H -0.0369 0.3143 0.2109 0.0840 Uiso 1.00 calc . . .
H(16) H -0.2376 0.3346 0.1825 0.0738 Uiso 1.00 calc . . .
H(17) H -0.3835 0.4289 0.1532 0.0888 Uiso 1.00 calc . . .
H(18) H -0.4604 0.3879 0.0841 0.1086 Uiso 1.00 calc . . .
H(19) H -0.3815 0.2560 0.0381 0.0971 Uiso 1.00 calc . . .
H(20) H -0.2373 0.1625 0.0674 0.0721 Uiso 1.00 calc . . .
H(21) H -0.3103 0.0568 0.1560 0.0832 Uiso 1.00 calc . . .
H(22) H -0.3767 -0.1067 0.1371 0.0842 Uiso 1.00 calc . . .
H(23) H -0.2632 -0.2299 0.1066 0.0813 Uiso 1.00 calc . . .
H(24) H -0.0801 -0.1927 0.0975 0.0825 Uiso 1.00 calc . . .
H(25) H -0.0120 -0.0293 0.1156 0.0573 Uiso 1.00 calc . . .
H(26) H 0.1933 0.2084 0.0057 0.0660 Uiso 1.00 calc . . .
H(27) H 0.3577 0.2614 -0.0256 0.0840 Uiso 1.00 calc . . .
H(28) H 0.4293 0.4214 -0.0079 0.1012 Uiso 1.00 calc . . .
H(29) H 0.3326 0.5345 0.0386 0.1009 Uiso 1.00 calc . . .
H(30) H 0.1690 0.4827 0.0716 0.0744 Uiso 1.00 calc . . .
H(31) H 0.0664 0.4136 0.1458 0.0703 Uiso 1.00 calc . . .
H(32) H -0.0161 0.5564 0.1796 0.0965 Uiso 1.00 calc . . .
H(33) H -0.1685 0.6302 0.1459 0.0989 Uiso 1.00 calc . . .
H(34) H -0.2346 0.5642 0.0769 0.0940 Uiso 1.00 calc . . .
H(35) H -0.1472 0.4289 0.0406 0.0686 Uiso 1.00 calc . . .
H(36) H -0.0346 0.3764 -0.0190 0.0628 Uiso 1.00 calc . . .
H(37) H -0.1380 0.3150 -0.0803 0.0852 Uiso 1.00 calc . . .
H(38) H -0.1892 0.1429 -0.0828 0.0868 Uiso 1.00 calc . . .
H(39) H -0.1366 0.0303 -0.0243 0.0806 Uiso 1.00 calc . . .
H(40) H -0.0419 0.0938 0.0398 0.0593 Uiso 1.00 calc . . .
H(41) H 0.285(10) 0.243(10) 0.104(4) 0.15(4) Uiso 1.00 calc . . .
H(42) H 0.076(7) 0.103(7) 0.223(3) 0.07(2) Uiso 1.00 calc . . .
H(43) H 0.5948 0.0154 0.0509 0.2648 Uiso 0.50 calc P . .
H(44) H 0.4931 0.0861 0.0527 0.2648 Uiso 0.50 calc P . .
H(45) H 0.4827 -0.0312 0.0633 0.2648 Uiso 0.50 calc P . .
H(46) H 0.6411 0.0228 -0.0170 0.2488 Uiso 0.50 calc P . .
H(47) H 0.5626 -0.0029 -0.0573 0.2488 Uiso 0.50 calc P . .
H(48) H 0.5590 0.1053 -0.0342 0.2488 Uiso 0.50 calc P . .

loop_
_atom_site_aniso_label
_atom_site_aniso_U_11
_atom_site_aniso_U_22
_atom_site_aniso_U_33
_atom_site_aniso_U_12
_atom_site_aniso_U_13
_atom_site_aniso_U_23
Rh 0.0361(4) 0.0421(5) 0.0362(4) 0.0057(4) -0.0022(3) 0.0015(4)
Mo 0.0441(6) 0.0679(8) 0.0503(6) 0.0071(5) -0.0070(4) 0.0090(5)
S(1) 0.048(2) 0.127(3) 0.047(2) 0.021(2) 0.005(1) 0.014(2)
S(2) 0.048(2) 0.061(2) 0.068(2) 0.001(1) -0.006(1) 0.022(2)
P(1) 0.040(1) 0.040(2) 0.046(2) 0.004(1) 0.001(1) -0.001(1)
P(2) 0.052(2) 0.042(2) 0.035(1) 0.003(1) -0.007(1) 0.000(1)
P(3) 0.063(2) 0.076(3) 0.081(3) 0.005(2) -0.010(2) 0.016(2)
F(1) 0.069(5) 0.22(1) 0.111(6) -0.021(7) -0.024(5) 0.019(7)
F(2) 0.078(5) 0.179(9) 0.146(7) 0.008(6) -0.009(5) 0.018(7)
F(3a) 0.16(2) 0.14(2) 0.13(3) -0.06(2) -0.07(2) 0.09(2)
F(3b) 0.04(2) 0.36(9) 0.05(2) -0.05(4) -0.03(1) 0.02(5)
F(4a) 0.12(1) 0.10(1) 0.14(2) 0.020(10) -0.01(2) -0.05(2)
F(4b) 0.24(6) 0.09(3) 0.15(5) 0.02(3) -0.07(6) -0.03(4)
F(5a) 0.10(1) 0.21(2) 0.09(1) 0.01(1) 0.016(9) 0.08(2)
F(5b) 0.16(4) 0.14(4) 0.08(2) 0.01(3) 0.05(2) -0.01(3)
F(6a) 0.16(2) 0.11(2) 0.17(2) 0.05(1) -0.04(1) -0.05(1)
F(6b) 0.4(1) 0.08(3) 0.24(8) -0.06(5) -0.02(7) 0.02(4)
O 0.26(6) 0.34(7) 0.26(6) -0.03(5) 0.00(6) 0.01(5)
C(1) 0.10(1) 0.048(9) 0.13(1) 0.025(8) -0.04(1) -0.014(9)
C(2) 0.28(3) 0.08(1) 0.09(2) 0.01(2) 0.05(2) -0.01(1)
C(3) 0.35(5) 0.12(2) 0.18(3) 0.09(3) -0.21(4) -0.07(2)
C(4) 0.07(1) 0.17(3) 0.42(6) -0.04(2) -0.03(2) -0.11(3)
C(5) 0.27(3) 0.07(1) 0.09(1) -0.07(2) 0.05(2) -0.002(9)
C(6) 0.14(2) 0.14(2) 0.10(1) 0.10(1) -0.07(1) -0.03(1)
C(7) 0.08(1) 0.07(1) 0.21(2) 0.028(9) -0.08(1) 0.01(1)
C(8) 0.12(1) 0.12(1) 0.08(1) 0.06(1) 0.00(1) 0.02(1)
C(9) 0.06(1) 0.14(2) 0.14(2) 0.03(1) -0.05(1) -0.01(1)
C(10) 0.06(1) 0.17(2) 0.12(2) 0.07(1) 0.02(1) 0.03(1)
C(11) 0.043(6) 0.056(7) 0.046(6) 0.017(6) -0.009(5) -0.009(6)
C(12) 0.078(9) 0.088(10) 0.048(7) 0.008(7) 0.018(6) 0.006(7)
C(13) 0.12(1) 0.11(1) 0.07(1) 0.01(1) 0.038(9) 0.010(9)
C(14) 0.13(1) 0.13(2) 0.039(8) 0.05(1) 0.007(8) -0.016(9)
C(15) 0.09(1) 0.070(10) 0.067(9) 0.028(8) 0.003(8) -0.020(7)
C(16) 0.066(8) 0.09(1) 0.052(8) 0.016(7) 0.007(6) -0.011(7)
C(17) 0.038(6) 0.041(6) 0.059(7) 0.004(5) 0.000(5) -0.004(6)
C(18) 0.056(7) 0.063(8) 0.067(7) 0.024(7) -0.003(5) 0.001(7)
C(19) 0.070(9) 0.070(9) 0.083(10) 0.039(7) 0.010(7) 0.001(7)
C(20) 0.065(9) 0.12(1) 0.09(1) 0.035(9) -0.028(8) 0.017(9)
C(21) 0.061(8) 0.12(1) 0.065(8) 0.015(8) -0.031(7) 0.004(8)
C(22) 0.046(7) 0.072(8) 0.063(8) 0.013(6) -0.007(6) 0.000(6)
C(23) 0.044(6) 0.045(7) 0.051(7) 0.008(5) 0.009(5) 0.004(5)
C(24) 0.053(8) 0.047(8) 0.11(1) -0.002(6) 0.007(7) -0.016(7)
C(25) 0.054(8) 0.062(9) 0.096(10) 0.000(7) -0.003(7) -0.005(8)
C(26) 0.064(8) 0.058(8) 0.082(8) -0.006(7) -0.013(6) -0.016(7)
C(27) 0.076(9) 0.044(7) 0.087(9) 0.008(7) 0.005(7) -0.008(7)
C(28) 0.044(6) 0.045(7) 0.056(7) 0.008(5) 0.008(5) 0.002(5)
C(29) 0.056(6) 0.040(6) 0.033(5) -0.005(5) -0.013(5) 0.011(5)
C(30) 0.056(7) 0.060(8) 0.050(7) -0.005(6) -0.009(6) 0.000(6)
C(31) 0.069(8) 0.10(1) 0.043(6) -0.005(8) 0.011(6) 0.005(7)
C(32) 0.054(9) 0.14(1) 0.061(9) -0.022(9) -0.020(7) 0.002(9)
C(33) 0.09(1) 0.10(1) 0.073(9) -0.047(9) -0.010(8) 0.008(8)
C(34) 0.074(8) 0.059(8) 0.054(7) 0.000(7) -0.012(6) 0.001(6)
C(35) 0.064(7) 0.031(6) 0.031(5) -0.002(5) -0.011(5) 0.005(5)
C(36) 0.062(8) 0.050(7) 0.064(8) 0.008(6) -0.019(6) -0.007(6)
C(37) 0.11(1) 0.063(9) 0.068(9) 0.013(8) 0.009(8) -0.008(7)
C(38) 0.11(1) 0.049(8) 0.09(1) 0.022(8) -0.009(9) -0.012(8)
C(39) 0.10(1) 0.044(8) 0.09(1) 0.033(7) -0.008(8) 0.007(7)
C(40) 0.074(8) 0.051(7) 0.048(7) 0.014(6) -0.006(6) 0.016(6)
C(41) 0.041(6) 0.041(6) 0.034(6) 0.002(5) -0.009(4) -0.008(5)
C(42) 0.061(7) 0.057(7) 0.040(6) 0.014(6) 0.001(5) 0.000(6)
C(43) 0.082(9) 0.082(9) 0.050(8) 0.013(8) -0.015(7) -0.007(7)
C(44) 0.066(8) 0.10(1) 0.047(7) 0.013(9) -0.008(6) -0.027(8)
C(45) 0.063(8) 0.063(8) 0.077(9) -0.010(7) -0.005(7) -0.027(7)
C(46) 0.064(7) 0.042(7) 0.043(6) 0.009(6) 0.000(5) -0.006(5)
C(47) 0.19(6) 0.26(5) 0.6(1) -0.08(4) -0.23(7) 0.29(7)
C(48) 0.07(3) 0.5(1) 0.14(4) 0.03(6) 0.03(3) 0.16(5)
C(49) 0.19(6) 0.27(8) 0.22(7) -0.14(6) 0.05(5) 0.05(5)

loop_
_atom_type_symbol
_atom_type_description
_atom_type_scat_dispersion_real
_atom_type_scat_dispersion_imag
_atom_type_scat_source
C C 0.003 0.002
;International Tables for Crystallography
(1992, Vol. C, Tables 4.2.6.8 and 6.1.1.1)
;
H H 0.000 0.000
;International Tables for Crystallography
(1992, Vol. C, Table 6.1.1.2)
;
F F 0.017 0.010
;International Tables for Crystallography
(1992, Vol. C, Tables 4.2.6.8 and 6.1.1.1)
;
P P 0.102 0.094
;International Tables for Crystallography
(1992, Vol. C, Tables 4.2.6.8 and 6.1.1.1)
;
S S 0.125 0.123
;International Tables for Crystallography
(1992, Vol. C, Tables 4.2.6.8 and 6.1.1.1)
;
Mo Mo -1.683 0.686
;International Tables for Crystallography
(1992, Vol. C, Tables 4.2.6.8 and 6.1.1.1)
;
Rh Rh -1.118 0.919
;International Tables for Crystallography
(1992, Vol. C, Tables 4.2.6.8 and 6.1.1.1)
;
O O 0.011 0.006
;International Tables for Crystallography
(1992, Vol. C, Tables 4.2.6.8 and 6.1.1.1)
;

loop_
_geom_angle_atom_site_label_1
_geom_angle_atom_site_label_2
_geom_angle_atom_site_label_3
_geom_angle
_geom_angle_site_symmetry_1
_geom_angle_site_symmetry_2
_geom_angle_site_symmetry_3
_geom_angle_publ_flag
S(1) Rh S(2) 75.9(1) 1_555 1_555 1_555 yes
S(1) Rh P(1) 166.5(1) 1_555 1_555 1_555 yes
S(1) Rh P(2) 96.1(1) 1_555 1_555 1_555 yes
S(2) Rh P(1) 91.95(10) 1_555 1_555 1_555 yes
S(2) Rh P(2) 171.0(1) 1_555 1_555 1_555 yes
P(1) Rh P(2) 96.39(10) 1_555 1_555 1_555 yes
S(1) Mo S(2) 71.0(1) 1_555 1_555 1_555 yes
S(1) Mo C(1) 90.2(5) 1_555 1_555 1_555 yes
S(1) Mo C(2) 123.3(8) 1_555 1_555 1_555 yes
S(1) Mo C(3) 137.4(7) 1_555 1_555 1_555 yes
S(1) Mo C(4) 106(1) 1_555 1_555 1_555 yes
S(1) Mo C(5) 81.4(5) 1_555 1_555 1_555 yes
S(1) Mo C(6) 77.8(4) 1_555 1_555 1_555 yes
S(1) Mo C(7) 108.0(6) 1_555 1_555 1_555 yes
S(1) Mo C(8) 135.8(4) 1_555 1_555 1_555 yes
S(1) Mo C(9) 117.6(6) 1_555 1_555 1_555 yes
S(1) Mo C(10) 84.0(6) 1_555 1_555 1_555 yes
S(2) Mo C(1) 84.0(4) 1_555 1_555 1_555 yes
S(2) Mo C(2) 88.8(8) 1_555 1_555 1_555 yes
S(2) Mo C(3) 121(1) 1_555 1_555 1_555 yes
S(2) Mo C(4) 139.0(6) 1_555 1_555 1_555 yes
S(2) Mo C(5) 111.1(8) 1_555 1_555 1_555 yes
S(2) Mo C(6) 85.0(6) 1_555 1_555 1_555 yes
S(2) Mo C(7) 79.3(4) 1_555 1_555 1_555 yes
S(2) Mo C(8) 106.8(6) 1_555 1_555 1_555 yes
S(2) Mo C(9) 135.7(5) 1_555 1_555 1_555 yes
S(2) Mo C(10) 120.1(7) 1_555 1_555 1_555 yes
C(1) Mo C(2) 33.9(6) 1_555 1_555 1_555 yes
C(1) Mo C(3) 55.4(8) 1_555 1_555 1_555 yes
C(1) Mo C(4) 55.1(7) 1_555 1_555 1_555 yes
C(1) Mo C(5) 33.5(6) 1_555 1_555 1_555 yes
C(1) Mo C(6) 165.9(5) 1_555 1_555 1_555 yes
C(1) Mo C(7) 149.4(9) 1_555 1_555 1_555 yes
C(1) Mo C(8) 133.9(6) 1_555 1_555 1_555 yes
C(1) Mo C(9) 135.7(5) 1_555 1_555 1_555 yes
C(1) Mo C(10) 151.2(8) 1_555 1_555 1_555 yes
C(2) Mo C(3) 34.2(9) 1_555 1_555 1_555 yes
C(2) Mo C(4) 57(1) 1_555 1_555 1_555 yes
C(2) Mo C(5) 56.9(6) 1_555 1_555 1_555 yes
C(2) Mo C(6) 154.5(9) 1_555 1_555 1_555 yes
C(2) Mo C(7) 119.8(9) 1_555 1_555 1_555 yes
C(2) Mo C(8) 100.4(8) 1_555 1_555 1_555 yes
C(2) Mo C(9) 113.7(10) 1_555 1_555 1_555 yes
C(2) Mo C(10) 146(1) 1_555 1_555 1_555 yes
C(3) Mo C(4) 34(1) 1_555 1_555 1_555 yes
C(3) Mo C(5) 56.1(8) 1_555 1_555 1_555 yes
C(3) Mo C(6) 138.7(8) 1_555 1_555 1_555 yes
C(3) Mo C(7) 114.2(9) 1_555 1_555 1_555 yes
C(3) Mo C(8) 82.7(8) 1_555 1_555 1_555 yes
C(3) Mo C(9) 82(1) 1_555 1_555 1_555 yes
C(3) Mo C(10) 113(1) 1_555 1_555 1_555 yes
C(4) Mo C(5) 32.9(8) 1_555 1_555 1_555 yes
C(4) Mo C(6) 135.6(9) 1_555 1_555 1_555 yes
C(4) Mo C(7) 135.3(10) 1_555 1_555 1_555 yes
C(4) Mo C(8) 101(1) 1_555 1_555 1_555 yes
C(4) Mo C(9) 82.9(8) 1_555 1_555 1_555 yes
C(4) Mo C(10) 99.8(9) 1_555 1_555 1_555 yes
C(5) Mo C(6) 147.7(9) 1_555 1_555 1_555 yes
C(5) Mo C(7) 168.2(8) 1_555 1_555 1_555 yes
C(5) Mo C(8) 134.4(9) 1_555 1_555 1_555 yes
C(5) Mo C(9) 113.2(9) 1_555 1_555 1_555 yes
C(5) Mo C(10) 117.8(9) 1_555 1_555 1_555 yes
C(6) Mo C(7) 34.7(6) 1_555 1_555 1_555 yes
C(6) Mo C(8) 58.2(5) 1_555 1_555 1_555 yes
C(6) Mo C(9) 58.0(6) 1_555 1_555 1_555 yes
C(6) Mo C(10) 36.0(6) 1_555 1_555 1_555 yes
C(7) Mo C(8) 33.9(5) 1_555 1_555 1_555 yes
C(7) Mo C(9) 56.4(6) 1_555 1_555 1_555 yes
C(7) Mo C(10) 57.7(7) 1_555 1_555 1_555 yes
C(8) Mo C(9) 34.7(5) 1_555 1_555 1_555 yes
C(8) Mo C(10) 58.3(5) 1_555 1_555 1_555 yes
C(9) Mo C(10) 34.4(5) 1_555 1_555 1_555 yes
Rh S(1) Mo 97.7(1) 1_555 1_555 1_555 yes
Rh S(1) H(41) 103(6) 1_555 1_555 1_555 no
Mo S(1) H(41) 102(6) 1_555 1_555 1_555 no
Rh S(2) Mo 96.7(1) 1_555 1_555 1_555 yes
Rh S(2) H(42) 103(3) 1_555 1_555 1_555 no
Mo S(2) H(42) 109(3) 1_555 1_555 1_555 no
Rh P(1) C(11) 111.3(3) 1_555 1_555 1_555 yes
Rh P(1) C(17) 125.8(3) 1_555 1_555 1_555 yes
Rh P(1) C(23) 112.1(3) 1_555 1_555 1_555 yes
C(11) P(1) C(17) 100.3(4) 1_555 1_555 1_555 yes
C(11) P(1) C(23) 105.4(5) 1_555 1_555 1_555 yes
C(17) P(1) C(23) 99.7(4) 1_555 1_555 1_555 yes
Rh P(2) C(29) 114.4(3) 1_555 1_555 1_555 yes
Rh P(2) C(35) 110.4(3) 1_555 1_555 1_555 yes
Rh P(2) C(41) 119.1(3) 1_555 1_555 1_555 yes
C(29) P(2) C(35) 103.7(4) 1_555 1_555 1_555 yes
C(29) P(2) C(41) 100.5(4) 1_555 1_555 1_555 yes
C(35) P(2) C(41) 107.3(4) 1_555 1_555 1_555 yes
F(1) P(3) F(2) 177.0(6) 1_555 1_555 1_555 yes
F(1) P(3) F(3a) 92(1) 1_555 1_555 1_555 yes
F(1) P(3) F(3b) 92(1) 1_555 1_555 1_555 yes
F(1) P(3) F(4a) 90.7(9) 1_555 1_555 1_555 yes
F(1) P(3) F(4b) 83(2) 1_555 1_555 1_555 yes
F(1) P(3) F(5a) 93.3(7) 1_555 1_555 1_555 yes
F(1) P(3) F(5b) 75(1) 1_555 1_555 1_555 yes
F(1) P(3) F(6a) 97.4(8) 1_555 1_555 1_555 yes
F(1) P(3) F(6b) 76(3) 1_555 1_555 1_555 yes
F(2) P(3) F(3a) 88.3(10) 1_555 1_555 1_555 yes
F(2) P(3) F(3b) 86(1) 1_555 1_555 1_555 yes
F(2) P(3) F(4a) 86.4(9) 1_555 1_555 1_555 yes
F(2) P(3) F(4b) 93(2) 1_555 1_555 1_555 yes
F(2) P(3) F(5a) 86.1(7) 1_555 1_555 1_555 yes
F(2) P(3) F(5b) 105(1) 1_555 1_555 1_555 yes
F(2) P(3) F(6a) 85.5(8) 1_555 1_555 1_555 yes
F(2) P(3) F(6b) 106(3) 1_555 1_555 1_555 yes
F(3a) P(3) F(4a) 91(1) 1_555 1_555 1_555 yes
F(3a) P(3) F(5a) 173(1) 1_555 1_555 1_555 yes
F(3a) P(3) F(6a) 89(1) 1_555 1_555 1_555 yes
F(3b) P(3) F(4b) 90(2) 1_555 1_555 1_555 yes
F(3b) P(3) F(5b) 166(2) 1_555 1_555 1_555 yes
F(3b) P(3) F(6b) 82(3) 1_555 1_555 1_555 yes
F(4a) P(3) F(5a) 90(1) 1_555 1_555 1_555 yes
F(4a) P(3) F(6a) 171(1) 1_555 1_555 1_555 yes
F(4b) P(3) F(5b) 93(2) 1_555 1_555 1_555 yes
F(4b) P(3) F(6b) 159(4) 1_555 1_555 1_555 yes
F(5a) P(3) F(6a) 87(1) 1_555 1_555 1_555 yes
F(5b) P(3) F(6b) 89(2) 1_555 1_555 1_555 yes
Mo C(1) C(2) 71.4(10) 1_555 1_555 1_555 yes
Mo C(1) C(5) 74(1) 1_555 1_555 1_555 yes
Mo C(1) H(1) 120.8(10) 1_555 1_555 1_555 no
C(2) C(1) C(5) 110(1) 1_555 1_555 1_555 yes
C(2) C(1) H(1) 124(2) 1_555 1_555 1_555 no
C(5) C(1) H(1) 125(2) 1_555 1_555 1_555 no
Mo C(2) C(1) 74.7(10) 1_555 1_555 1_555 yes
Mo C(2) C(3) 73(1) 1_555 1_555 1_555 yes
Mo C(2) H(2) 116(1) 1_555 1_555 1_555 no
C(1) C(2) C(3) 106(2) 1_555 1_555 1_555 yes
C(1) C(2) H(2) 127(3) 1_555 1_555 1_555 no
C(3) C(2) H(2) 126(3) 1_555 1_555 1_555 no
Mo C(3) C(2) 71(1) 1_555 1_555 1_555 yes
Mo C(3) C(4) 73(1) 1_555 1_555 1_555 yes
Mo C(3) H(3) 120(2) 1_555 1_555 1_555 no
C(2) C(3) C(4) 108(2) 1_555 1_555 1_555 yes
C(2) C(3) H(3) 127(4) 1_555 1_555 1_555 no
C(4) C(3) H(3) 124(4) 1_555 1_555 1_555 no
Mo C(4) C(3) 71(1) 1_555 1_555 1_555 yes
Mo C(4) C(5) 74(1) 1_555 1_555 1_555 yes
Mo C(4) H(4) 119(2) 1_555 1_555 1_555 no
C(3) C(4) C(5) 108(2) 1_555 1_555 1_555 yes
C(3) C(4) H(4) 127(4) 1_555 1_555 1_555 no
C(5) C(4) H(4) 124(4) 1_555 1_555 1_555 no
Mo C(5) C(1) 72.0(9) 1_555 1_555 1_555 yes
Mo C(5) C(4) 72(1) 1_555 1_555 1_555 yes
Mo C(5) H(5) 121(1) 1_555 1_555 1_555 no
C(1) C(5) C(4) 107(2) 1_555 1_555 1_555 yes
C(1) C(5) H(5) 125(3) 1_555 1_555 1_555 no
C(4) C(5) H(5) 127(3) 1_555 1_555 1_555 no
Mo C(6) C(7) 74.4(10) 1_555 1_555 1_555 yes
Mo C(6) C(10) 71(1) 1_555 1_555 1_555 yes
Mo C(6) H(6) 118(1) 1_555 1_555 1_555 no
C(7) C(6) C(10) 106(1) 1_555 1_555 1_555 yes
C(7) C(6) H(6) 126(3) 1_555 1_555 1_555 no
C(10) C(6) H(6) 127(2) 1_555 1_555 1_555 no
Mo C(7) C(6) 70.9(10) 1_555 1_555 1_555 yes
Mo C(7) C(8) 73.5(9) 1_555 1_555 1_555 yes
Mo C(7) H(7) 122(1) 1_555 1_555 1_555 no
C(6) C(7) C(8) 110(1) 1_555 1_555 1_555 yes
C(6) C(7) H(7) 124(2) 1_555 1_555 1_555 no
C(8) C(7) H(7) 124(2) 1_555 1_555 1_555 no
Mo C(8) C(7) 72.7(9) 1_555 1_555 1_555 yes
Mo C(8) C(9) 72.3(8) 1_555 1_555 1_555 yes
Mo C(8) H(8) 120(1) 1_555 1_555 1_555 no
C(7) C(8) C(9) 106(1) 1_555 1_555 1_555 yes
C(7) C(8) H(8) 127(2) 1_555 1_555 1_555 no
C(9) C(8) H(8) 126(2) 1_555 1_555 1_555 no
Mo C(9) C(8) 72.9(8) 1_555 1_555 1_555 yes
Mo C(9) C(10) 70.7(8) 1_555 1_555 1_555 yes
Mo C(9) H(9) 122(1) 1_555 1_555 1_555 no
C(8) C(9) C(10) 109(1) 1_555 1_555 1_555 yes
C(8) C(9) H(9) 125(2) 1_555 1_555 1_555 no
C(10) C(9) H(9) 125(2) 1_555 1_555 1_555 no
Mo C(10) C(6) 72.2(9) 1_555 1_555 1_555 yes
Mo C(10) C(9) 74.9(9) 1_555 1_555 1_555 yes
Mo C(10) H(10) 118(1) 1_555 1_555 1_555 no
C(6) C(10) C(9) 107(1) 1_555 1_555 1_555 yes
C(6) C(10) H(10) 125(2) 1_555 1_555 1_555 no
C(9) C(10) H(10) 126(2) 1_555 1_555 1_555 no
P(1) C(11) C(12) 124.1(9) 1_555 1_555 1_555 yes
P(1) C(11) C(16) 116.5(9) 1_555 1_555 1_555 yes
C(12) C(11) C(16) 119.4(10) 1_555 1_555 1_555 yes
C(11) C(12) C(13) 119(1) 1_555 1_555 1_555 yes
C(11) C(12) H(11) 120(1) 1_555 1_555 1_555 no
C(13) C(12) H(11) 120(1) 1_555 1_555 1_555 no
C(12) C(13) C(14) 120(1) 1_555 1_555 1_555 yes
C(12) C(13) H(12) 119(1) 1_555 1_555 1_555 no
C(14) C(13) H(12) 119(1) 1_555 1_555 1_555 no
C(13) C(14) C(15) 120(1) 1_555 1_555 1_555 yes
C(13) C(14) H(13) 120(1) 1_555 1_555 1_555 no
C(15) C(14) H(13) 119(1) 1_555 1_555 1_555 no
C(14) C(15) C(16) 119(1) 1_555 1_555 1_555 yes
C(14) C(15) H(14) 120(1) 1_555 1_555 1_555 no
C(16) C(15) H(14) 119(1) 1_555 1_555 1_555 no
C(11) C(16) C(15) 120(1) 1_555 1_555 1_555 yes
C(11) C(16) H(15) 120(1) 1_555 1_555 1_555 no
C(15) C(16) H(15) 119(1) 1_555 1_555 1_555 no
P(1) C(17) C(18) 122.4(8) 1_555 1_555 1_555 yes
P(1) C(17) C(22) 121.2(8) 1_555 1_555 1_555 yes
C(18) C(17) C(22) 116.4(9) 1_555 1_555 1_555 yes
C(17) C(18) C(19) 120.7(10) 1_555 1_555 1_555 yes
C(17) C(18) H(16) 119.7(10) 1_555 1_555 1_555 no
C(19) C(18) H(16) 119(1) 1_555 1_555 1_555 no
C(18) C(19) C(20) 121(1) 1_555 1_555 1_555 yes
C(18) C(19) H(17) 119(1) 1_555 1_555 1_555 no
C(20) C(19) H(17) 119(1) 1_555 1_555 1_555 no
C(19) C(20) C(21) 119(1) 1_555 1_555 1_555 yes
C(19) C(20) H(18) 120(1) 1_555 1_555 1_555 no
C(21) C(20) H(18) 120(1) 1_555 1_555 1_555 no
C(20) C(21) C(22) 118(1) 1_555 1_555 1_555 yes
C(20) C(21) H(19) 120(1) 1_555 1_555 1_555 no
C(22) C(21) H(19) 120(1) 1_555 1_555 1_555 no
C(17) C(22) C(21) 123(1) 1_555 1_555 1_555 yes
C(17) C(22) H(20) 118(1) 1_555 1_555 1_555 no
C(21) C(22) H(20) 118(1) 1_555 1_555 1_555 no
P(1) C(23) C(24) 120.8(8) 1_555 1_555 1_555 yes
P(1) C(23) C(28) 120.6(8) 1_555 1_555 1_555 yes
C(24) C(23) C(28) 118.6(10) 1_555 1_555 1_555 yes
C(23) C(24) C(25) 120(1) 1_555 1_555 1_555 yes
C(23) C(24) H(21) 119(1) 1_555 1_555 1_555 no
C(25) C(24) H(21) 119(1) 1_555 1_555 1_555 no
C(24) C(25) C(26) 120(1) 1_555 1_555 1_555 yes
C(24) C(25) H(22) 119(1) 1_555 1_555 1_555 no
C(26) C(25) H(22) 119(1) 1_555 1_555 1_555 no
C(25) C(26) C(27) 119(1) 1_555 1_555 1_555 yes
C(25) C(26) H(23) 120(1) 1_555 1_555 1_555 no
C(27) C(26) H(23) 120(1) 1_555 1_555 1_555 no
C(26) C(27) C(28) 121(1) 1_555 1_555 1_555 yes
C(26) C(27) H(24) 119(1) 1_555 1_555 1_555 no
C(28) C(27) H(24) 119(1) 1_555 1_555 1_555 no
C(23) C(28) C(27) 119.8(10) 1_555 1_555 1_555 yes
C(23) C(28) H(25) 120(1) 1_555 1_555 1_555 no
C(27) C(28) H(25) 120(1) 1_555 1_555 1_555 no
P(2) C(29) C(30) 117.8(8) 1_555 1_555 1_555 yes
P(2) C(29) C(34) 123.8(9) 1_555 1_555 1_555 yes
C(30) C(29) C(34) 118.1(10) 1_555 1_555 1_555 yes
C(29) C(30) C(31) 120(1) 1_555 1_555 1_555 yes
C(29) C(30) H(26) 119(1) 1_555 1_555 1_555 no
C(31) C(30) H(26) 119(1) 1_555 1_555 1_555 no
C(30) C(31) C(32) 120(1) 1_555 1_555 1_555 yes
C(30) C(31) H(27) 119(1) 1_555 1_555 1_555 no
C(32) C(31) H(27) 119(1) 1_555 1_555 1_555 no
C(31) C(32) C(33) 119(1) 1_555 1_555 1_555 yes
C(31) C(32) H(28) 120(1) 1_555 1_555 1_555 no
C(33) C(32) H(28) 119(1) 1_555 1_555 1_555 no
C(32) C(33) C(34) 120(1) 1_555 1_555 1_555 yes
C(32) C(33) H(29) 119(1) 1_555 1_555 1_555 no
C(34) C(33) H(29) 119(1) 1_555 1_555 1_555 no
C(29) C(34) C(33) 120(1) 1_555 1_555 1_555 yes
C(29) C(34) H(30) 119(1) 1_555 1_555 1_555 no
C(33) C(34) H(30) 119(1) 1_555 1_555 1_555 no
P(2) C(35) C(36) 115.3(7) 1_555 1_555 1_555 yes
P(2) C(35) C(40) 127.1(7) 1_555 1_555 1_555 yes
C(36) C(35) C(40) 117.4(9) 1_555 1_555 1_555 yes
C(35) C(36) C(37) 121(1) 1_555 1_555 1_555 yes
C(35) C(36) H(31) 119(1) 1_555 1_555 1_555 no
C(37) C(36) H(31) 119(1) 1_555 1_555 1_555 no
C(36) C(37) C(38) 120(1) 1_555 1_555 1_555 yes
C(36) C(37) H(32) 119(1) 1_555 1_555 1_555 no
C(38) C(37) H(32) 119(1) 1_555 1_555 1_555 no
C(37) C(38) C(39) 119(1) 1_555 1_555 1_555 yes
C(37) C(38) H(33) 120(1) 1_555 1_555 1_555 no
C(39) C(38) H(33) 120(1) 1_555 1_555 1_555 no
C(38) C(39) C(40) 120(1) 1_555 1_555 1_555 yes
C(38) C(39) H(34) 119(1) 1_555 1_555 1_555 no
C(40) C(39) H(34) 119(1) 1_555 1_555 1_555 no
C(35) C(40) C(39) 121(1) 1_555 1_555 1_555 yes
C(35) C(40) H(35) 119(1) 1_555 1_555 1_555 no
C(39) C(40) H(35) 119(1) 1_555 1_555 1_555 no
P(2) C(41) C(42) 122.2(8) 1_555 1_555 1_555 yes
P(2) C(41) C(46) 119.6(8) 1_555 1_555 1_555 yes
C(42) C(41) C(46) 118.2(9) 1_555 1_555 1_555 yes
C(41) C(42) C(43) 120(1) 1_555 1_555 1_555 yes
C(41) C(42) H(36) 119.6(10) 1_555 1_555 1_555 no
C(43) C(42) H(36) 119(1) 1_555 1_555 1_555 no
C(42) C(43) C(44) 120(1) 1_555 1_555 1_555 yes
C(42) C(43) H(37) 119(1) 1_555 1_555 1_555 no
C(44) C(43) H(37) 119(1) 1_555 1_555 1_555 no
C(43) C(44) C(45) 120(1) 1_555 1_555 1_555 yes
C(43) C(44) H(38) 119(1) 1_555 1_555 1_555 no
C(45) C(44) H(38) 119(1) 1_555 1_555 1_555 no
C(44) C(45) C(46) 119(1) 1_555 1_555 1_555 yes
C(44) C(45) H(39) 120(1) 1_555 1_555 1_555 no
C(46) C(45) H(39) 119(1) 1_555 1_555 1_555 no
C(41) C(46) C(45) 120.7(10) 1_555 1_555 1_555 yes
C(41) C(46) H(40) 119(1) 1_555 1_555 1_555 no
C(45) C(46) H(40) 119(1) 1_555 1_555 1_555 no
O C(47) O 180.0 1_555 1_555 3_655 yes
O C(47) C(48) 110(2) 1_555 1_555 1_555 yes
O C(47) C(48) 69(2) 1_555 1_555 3_655 yes
O C(47) C(49) 123(3) 1_555 1_555 1_555 yes
O C(47) C(49) 56(3) 1_555 1_555 3_655 yes
O C(47) C(48) 69(2) 3_655 1_555 1_555 yes
O C(47) C(48) 110(2) 3_655 1_555 3_655 yes
O C(47) C(49) 56(3) 3_655 1_555 1_555 yes
O C(47) C(49) 123(3) 3_655 1_555 3_655 yes
C(48) C(47) C(48) 180.0 1_555 1_555 3_655 yes
C(48) C(47) C(49) 111(3) 1_555 1_555 1_555 yes
C(48) C(47) C(49) 68(3) 1_555 1_555 3_655 yes
C(48) C(47) C(49) 68(3) 3_655 1_555 1_555 yes
C(48) C(47) C(49) 111(3) 3_655 1_555 3_655 yes
C(49) C(47) C(49) 180.0 1_555 1_555 3_655 yes
O C(48) C(47) 54(2) 3_655 1_555 1_555 yes
O C(48) C(49) 102(5) 3_655 1_555 3_655 yes
O C(48) H(43) 57(4) 3_655 1_555 1_555 no
O C(48) H(44) 131(5) 3_655 1_555 1_555 no
O C(48) H(45) 121(8) 3_655 1_555 1_555 no
O C(48) H(47) 144(7) 3_655 1_555 3_655 no
C(47) C(48) C(49) 57(3) 1_555 1_555 3_655 yes
C(47) C(48) H(43) 111(4) 1_555 1_555 1_555 no
C(47) C(48) H(44) 109(4) 1_555 1_555 1_555 no
C(47) C(48) H(45) 112(6) 1_555 1_555 1_555 no
C(47) C(48) H(47) 98(4) 1_555 1_555 3_655 no
C(49) C(48) H(43) 152(9) 3_655 1_555 1_555 no
C(49) C(48) H(44) 101(5) 3_655 1_555 1_555 no
C(49) C(48) H(45) 60(4) 3_655 1_555 1_555 no
C(49) C(48) H(47) 43(3) 3_655 1_555 3_655 no
H(43) C(48) H(44) 106(7) 1_555 1_555 1_555 no
H(43) C(48) H(45) 110(5) 1_555 1_555 1_555 no
H(43) C(48) H(47) 146(4) 1_555 1_555 3_655 no
H(44) C(48) H(45) 107(5) 1_555 1_555 1_555 no
H(44) C(48) H(47) 75(4) 1_555 1_555 3_655 no
H(45) C(48) H(47) 41(2) 1_555 1_555 3_655 no
O C(49) C(47) 59(4) 3_655 1_555 1_555 yes
O C(49) C(48) 100(6) 3_655 1_555 3_655 yes
O C(49) H(46) 55(6) 3_655 1_555 1_555 no
O C(49) H(47) 119(8) 3_655 1_555 1_555 no
O C(49) H(48) 137(9) 3_655 1_555 1_555 no
C(47) C(49) C(48) 53(2) 1_555 1_555 3_655 yes
C(47) C(49) H(46) 114(6) 1_555 1_555 1_555 no
C(47) C(49) H(47) 97(5) 1_555 1_555 1_555 no
C(47) C(49) H(48) 100(6) 1_555 1_555 1_555 no
C(48) C(49) H(46) 143(10) 3_655 1_555 1_555 no
C(48) C(49) H(47) 45(3) 3_655 1_555 1_555 no
C(48) C(49) H(48) 93(7) 3_655 1_555 1_555 no
H(46) C(49) H(47) 117(9) 1_555 1_555 1_555 no
H(46) C(49) H(48) 123(8) 1_555 1_555 1_555 no
H(47) C(49) H(48) 99(7) 1_555 1_555 1_555 no

loop_
_geom_bond_atom_site_label_1
_geom_bond_atom_site_label_2
_geom_bond_distance
_geom_bond_site_symmetry_1
_geom_bond_site_symmetry_2
_geom_bond_publ_flag
Rh S(1) 2.362(3) 1_555 1_555 yes
Rh S(2) 2.390(3) 1_555 1_555 yes
Rh P(1) 2.266(3) 1_555 1_555 yes
Rh P(2) 2.234(3) 1_555 1_555 yes
Mo S(1) 2.510(3) 1_555 1_555 yes
Mo S(2) 2.521(3) 1_555 1_555 yes
Mo C(1) 2.28(1) 1_555 1_555 yes
Mo C(2) 2.24(2) 1_555 1_555 yes
Mo C(3) 2.27(2) 1_555 1_555 yes
Mo C(4) 2.30(2) 1_555 1_555 yes
Mo C(5) 2.32(2) 1_555 1_555 yes
Mo C(6) 2.27(2) 1_555 1_555 yes
Mo C(7) 2.31(1) 1_555 1_555 yes
Mo C(8) 2.32(1) 1_555 1_555 yes
Mo C(9) 2.31(1) 1_555 1_555 yes
Mo C(10) 2.26(1) 1_555 1_555 yes
P(1) C(11) 1.835(10) 1_555 1_555 yes
P(1) C(17) 1.842(10) 1_555 1_555 yes
P(1) C(23) 1.83(1) 1_555 1_555 yes
P(2) C(29) 1.836(10) 1_555 1_555 yes
P(2) C(35) 1.834(10) 1_555 1_555 yes
P(2) C(41) 1.830(9) 1_555 1_555 yes
P(3) F(1) 1.519(7) 1_555 1_555 yes
P(3) F(2) 1.591(8) 1_555 1_555 yes
P(3) F(3a) 1.53(2) 1_555 1_555 yes
P(3) F(3b) 1.58(5) 1_555 1_555 yes
P(3) F(4a) 1.58(2) 1_555 1_555 yes
P(3) F(4b) 1.43(6) 1_555 1_555 yes
P(3) F(5a) 1.58(2) 1_555 1_555 yes
P(3) F(5b) 1.53(4) 1_555 1_555 yes
P(3) F(6a) 1.58(2) 1_555 1_555 yes
P(3) F(6b) 1.58(5) 1_555 1_555 yes
O C(47) 1.32(5) 1_555 1_555 yes
C(1) C(2) 1.32(2) 1_555 1_555 yes
C(1) C(5) 1.33(2) 1_555 1_555 yes
C(2) C(3) 1.33(4) 1_555 1_555 yes
C(3) C(4) 1.36(4) 1_555 1_555 yes
C(4) C(5) 1.30(3) 1_555 1_555 yes
C(6) C(7) 1.37(2) 1_555 1_555 yes
C(6) C(10) 1.40(2) 1_555 1_555 yes
C(7) C(8) 1.35(2) 1_555 1_555 yes
C(8) C(9) 1.38(2) 1_555 1_555 yes
C(9) C(10) 1.35(2) 1_555 1_555 yes
C(11) C(12) 1.40(1) 1_555 1_555 yes
C(11) C(16) 1.38(1) 1_555 1_555 yes
C(12) C(13) 1.37(2) 1_555 1_555 yes
C(13) C(14) 1.37(2) 1_555 1_555 yes
C(14) C(15) 1.37(2) 1_555 1_555 yes
C(15) C(16) 1.39(1) 1_555 1_555 yes
C(17) C(18) 1.39(1) 1_555 1_555 yes
C(17) C(22) 1.37(1) 1_555 1_555 yes
C(18) C(19) 1.40(1) 1_555 1_555 yes
C(19) C(20) 1.33(2) 1_555 1_555 yes
C(20) C(21) 1.41(2) 1_555 1_555 yes
C(21) C(22) 1.37(1) 1_555 1_555 yes
C(23) C(24) 1.38(1) 1_555 1_555 yes
C(23) C(28) 1.37(1) 1_555 1_555 yes
C(24) C(25) 1.39(1) 1_555 1_555 yes
C(25) C(26) 1.35(1) 1_555 1_555 yes
C(26) C(27) 1.38(1) 1_555 1_555 yes
C(27) C(28) 1.39(1) 1_555 1_555 yes
C(29) C(30) 1.39(1) 1_555 1_555 yes
C(29) C(34) 1.38(1) 1_555 1_555 yes
C(30) C(31) 1.39(1) 1_555 1_555 yes
C(31) C(32) 1.36(2) 1_555 1_555 yes
C(32) C(33) 1.37(2) 1_555 1_555 yes
C(33) C(34) 1.39(2) 1_555 1_555 yes
C(35) C(36) 1.38(1) 1_555 1_555 yes
C(35) C(40) 1.40(1) 1_555 1_555 yes
C(36) C(37) 1.39(1) 1_555 1_555 yes
C(37) C(38) 1.37(2) 1_555 1_555 yes
C(38) C(39) 1.37(2) 1_555 1_555 yes
C(39) C(40) 1.37(1) 1_555 1_555 yes
C(41) C(42) 1.40(1) 1_555 1_555 yes
C(41) C(46) 1.37(1) 1_555 1_555 yes
C(42) C(43) 1.38(1) 1_555 1_555 yes
C(43) C(44) 1.36(2) 1_555 1_555 yes
C(44) C(45) 1.37(2) 1_555 1_555 yes
C(45) C(46) 1.39(1) 1_555 1_555 yes
C(47) C(48) 1.32(5) 1_555 1_555 yes
C(47) C(49) 1.38(5) 1_555 1_555 yes
